data_4516620
loop_
_publ_author_name
'Liang, Yawei'
'Strohecker, Daniel'
'Lynch, Vincent'
'Holliday, Bradley J.'
'Jones, Richard A.'

_publ_section_title
;
 A Thiophene-Containing Conductive Metallopolymer Using an Fe(II)
 Bis(terpyridine) Core for Electrochromic Materials.
;
_journal_issue 50
_journal_name_full 'ACS applied materials &amp; interfaces'
_journal_page_first 34568
_journal_page_last 34580
_journal_paper_doi 10.1021/acsami.6b11657
_journal_volume 8
_journal_year 2016
_chemical_formula_moiety '2 C23 H15 N3 S2, Fe 2+, 2 B F4 1-'
_chemical_formula_sum 'C46 H30 B2 F8 Fe N6 S4'
_chemical_formula_weight 1024.47
_space_group_crystal_system triclinic
_space_group_IT_number 2
_space_group_name_Hall '-P 1'
_space_group_name_H-M_alt 'P -1'
_atom_sites_solution_hydrogens geom
_audit_creation_method SHELXL-2014/7
_cell_angle_alpha 91.688(4)
_cell_angle_beta 93.376(4)
_cell_angle_gamma 114.922(4)
_cell_formula_units_Z 2
_cell_length_a 12.5480(18)
_cell_length_b 13.6595(18)
_cell_length_c 14.447(2)
_cell_measurement_reflns_used 3183
_cell_measurement_temperature 100(2)
_cell_measurement_theta_max 27.5
_cell_measurement_theta_min 2.30
_cell_volume 2237.7(5)
_computing_cell_refinement 'Apex II release 2010, Bruker AXS, Inc.'
_computing_data_collection 'Apex II release 2010, Bruker AXS, Inc.'
_computing_data_reduction 'Apex II release 2010, Bruker AXS, Inc.'
_computing_molecular_graphics 'XP SHELXTL/PC, Siemens Analytical'
_computing_publication_material 'XL SHELXTL/Plus, Siemens Analytical'
_computing_structure_refinement 'Shelxl-2014/7, Sheldrick, G. M. 2015'
_computing_structure_solution
;

SIR97 - Altomare A., Burla M.C., Camalli M., Cascarano G.L., Giacovazzo C., 
Guagliardi A., Moliterni A.G.G., Polidori G.,Spagna R.
;
_diffrn_ambient_temperature 100(2)
_diffrn_measured_fraction_theta_full 0.982
_diffrn_measured_fraction_theta_max 0.982
_diffrn_measurement_device_type 'Nonius Kappa CCD with Bruker ApexII detector'
_diffrn_measurement_method '\w and \f-scans'
_diffrn_radiation_type MoK\a
_diffrn_radiation_wavelength 0.71073
_diffrn_reflns_av_R_equivalents 0.0876
_diffrn_reflns_av_unetI/netI 0.1470
_diffrn_reflns_Laue_measured_fraction_full 0.982
_diffrn_reflns_Laue_measured_fraction_max 0.982
_diffrn_reflns_limit_h_max 15
_diffrn_reflns_limit_h_min -14
_diffrn_reflns_limit_k_max 16
_diffrn_reflns_limit_k_min -16
_diffrn_reflns_limit_l_max 10
_diffrn_reflns_limit_l_min -17
_diffrn_reflns_number 25422
_diffrn_reflns_point_group_measured_fraction_full 0.982
_diffrn_reflns_point_group_measured_fraction_max 0.982
_diffrn_reflns_theta_full 25.242
_diffrn_reflns_theta_max 25.349
_diffrn_reflns_theta_min 2.197
_diffrn_source 'fine focus sealed tube'
_exptl_absorpt_coefficient_mu 0.600
_exptl_absorpt_correction_T_max 1.00
_exptl_absorpt_correction_T_min 0.860
_exptl_absorpt_correction_type multi-scan
_exptl_absorpt_process_details
;
SADABS. G. M. Sheldrick.
;
_exptl_crystal_colour black
_exptl_crystal_density_diffrn 1.520
_exptl_crystal_description prism
_exptl_crystal_F_000 1040
_exptl_crystal_size_max 0.300
_exptl_crystal_size_mid 0.100
_exptl_crystal_size_min 0.100
_refine_diff_density_max 0.543
_refine_diff_density_min -0.728
_refine_diff_density_rms 0.106
_refine_ls_extinction_method none
_refine_ls_goodness_of_fit_ref 1.003
_refine_ls_hydrogen_treatment constr
_refine_ls_matrix_type full
_refine_ls_number_parameters 604
_refine_ls_number_reflns 8052
_refine_ls_number_restraints 48
_refine_ls_restrained_S_all 1.005
_refine_ls_R_factor_all 0.1451
_refine_ls_R_factor_gt 0.0677
_refine_ls_shift/su_max 0.001
_refine_ls_shift/su_mean 0.000
_refine_ls_structure_factor_coef Fsqd
_refine_ls_weighting_details 'w=1/[\s^2^(Fo^2^)+(0.0880P)^2^+3.9198P] where P=(Fo^2^+2Fc^2^)/3'
_refine_ls_weighting_scheme calc
_refine_ls_wR_factor_gt 0.1665
_refine_ls_wR_factor_ref 0.1967
_reflns_Friedel_coverage 0.000
_reflns_number_gt 4467
_reflns_number_total 8052
_reflns_threshold_expression 'I > 2\s(I)'
_cod_data_source_file am6b11657_si_003.cif
_cod_data_source_block shelx
_cod_database_code 4516620
_shelx_shelxl_version_number 2014/7
_shelx_space_group_comment
;
The symmetry employed for this shelxl refinement is uniquely defined
by the following loop, which should always be used as a source of
symmetry information in preference to the above space-group names.
They are only intended as comments.
;
_shelx_estimated_absorpt_t_min 0.841
_shelx_estimated_absorpt_t_max 0.942

loop_
_space_group_symop_operation_xyz
'x, y, z'
'-x, -y, -z'

loop_
_atom_site_label
_atom_site_type_symbol
_atom_site_fract_x
_atom_site_fract_y
_atom_site_fract_z
_atom_site_U_iso_or_equiv
_atom_site_adp_type
_atom_site_occupancy
_atom_site_site_symmetry_order
_atom_site_calc_flag
_atom_site_refinement_flags_posn
_atom_site_refinement_flags_adp
C1 C -0.0035(5) 0.8003(5) 0.2419(4) 0.0180(13) Uani 1 1 d . .
H1 H -0.0115 0.8619 0.2664 0.022 Uiso 1 1 calc R U
C2 C -0.1020(5) 0.7019(5) 0.2335(3) 0.0184(14) Uani 1 1 d . .
H2 H -0.1757 0.6963 0.2521 0.022 Uiso 1 1 calc R U
C3 C -0.0908(5) 0.6124(5) 0.1974(4) 0.0213(14) Uani 1 1 d . .
H3 H -0.1563 0.5435 0.1926 0.026 Uiso 1 1 calc R U
C4 C 0.0162(5) 0.6238(5) 0.1682(4) 0.0219(14) Uani 1 1 d . .
H4 H 0.0253 0.5635 0.1418 0.026 Uiso 1 1 calc R U
C5 C 0.1094(5) 0.7242(5) 0.1782(4) 0.0203(14) Uani 1 1 d . .
C6 C 0.2263(5) 0.7483(5) 0.1440(4) 0.0228(14) Uani 1 1 d . .
C7 C 0.2570(5) 0.6795(5) 0.0925(4) 0.0273(15) Uani 1 1 d . .
H7 H 0.2019 0.6066 0.0788 0.033 Uiso 1 1 calc R U
C8 C 0.3705(5) 0.7172(5) 0.0598(4) 0.0258(15) Uani 1 1 d . .
C9 C 0.4494(5) 0.8253(5) 0.0854(4) 0.0266(15) Uani 1 1 d . .
H9 H 0.5274 0.8533 0.0662 0.032 Uiso 1 1 calc R U
C10 C 0.4144(5) 0.8904(5) 0.1380(4) 0.0235(15) Uani 1 1 d . .
C11 C 0.4802(5) 1.0057(5) 0.1690(4) 0.0228(14) Uani 1 1 d . .
C12 C 0.5982(6) 1.0693(6) 0.1539(4) 0.0351(17) Uani 1 1 d . .
H12 H 0.6423 1.0391 0.1218 0.042 Uiso 1 1 calc R U
C13 C 0.6497(6) 1.1768(5) 0.1862(5) 0.0363(18) Uani 1 1 d . .
H13 H 0.7299 1.2209 0.1771 0.044 Uiso 1 1 calc R U
C14 C 0.5837(6) 1.2192(6) 0.2315(5) 0.0396(18) Uani 1 1 d . .
H14 H 0.6174 1.2930 0.2536 0.047 Uiso 1 1 calc R U
C15 C 0.4672(5) 1.1525(5) 0.2443(4) 0.0312(16) Uani 1 1 d . .
H15 H 0.4217 1.1818 0.2755 0.037 Uiso 1 1 calc R U
C16 C 0.3963(5) 0.6444(6) -0.0003(4) 0.0281(16) Uani 1 1 d . .
C17 C 0.3235(6) 0.5420(6) -0.0327(4) 0.0352(17) Uani 1 1 d . .
H17 H 0.2445 0.5059 -0.0165 0.042 Uiso 1 1 calc R U
C18 C 0.3741(5) 0.4944(6) -0.0914(4) 0.0340(17) Uani 1 1 d . .
H18 H 0.3334 0.4228 -0.1183 0.041 Uiso 1 1 calc R U
C19 C 0.4883(5) 0.5604(5) -0.1070(4) 0.0275(15) Uani 1 1 d . .
C20 C 0.5656(5) 0.5339(5) -0.1632(4) 0.0288(16) Uani 1 1 d . .
C21 C 0.5370(6) 0.4380(6) -0.2139(5) 0.0403(19) Uani 1 1 d . .
H21 H 0.4611 0.3792 -0.2189 0.048 Uiso 1 1 calc R U
C22 C 0.6360(6) 0.4383(6) -0.2578(5) 0.048(2) Uani 1 1 d . .
H22 H 0.6330 0.3791 -0.2958 0.058 Uiso 1 1 calc R U
C23 C 0.7351(6) 0.5319(6) -0.2398(5) 0.050(2) Uani 1 1 d . .
H23 H 0.8085 0.5459 -0.2640 0.060 Uiso 1 1 calc R U
C24 C 0.2127(5) 0.9868(5) 0.0281(4) 0.0222(14) Uani 1 1 d . .
H24 H 0.2440 0.9367 0.0122 0.027 Uiso 1 1 calc R U
C25 C 0.1828(5) 1.0384(5) -0.0419(4) 0.0265(15) Uani 1 1 d . .
H25 H 0.1946 1.0251 -0.1046 0.032 Uiso 1 1 calc R U
C26 C 0.1352(5) 1.1098(5) -0.0200(4) 0.0287(16) Uani 1 1 d . .
H26 H 0.1155 1.1478 -0.0671 0.034 Uiso 1 1 calc R U
C27 C 0.1167(5) 1.1252(5) 0.0722(4) 0.0223(14) Uani 1 1 d . .
H27 H 0.0818 1.1723 0.0886 0.027 Uiso 1 1 calc R U
C28 C 0.1491(5) 1.0720(5) 0.1394(4) 0.0197(14) Uani 1 1 d . .
C29 C 0.1394(5) 1.0850(4) 0.2398(4) 0.0189(14) Uani 1 1 d . .
C30 C 0.0857(5) 1.1401(4) 0.2826(4) 0.0175(13) Uani 1 1 d . .
H30 H 0.0503 1.1772 0.2467 0.021 Uiso 1 1 calc R U
C31 C 0.0823(5) 1.1424(5) 0.3799(4) 0.0207(14) Uani 1 1 d . .
C32 C 0.1366(5) 1.0864(5) 0.4292(4) 0.0205(14) Uani 1 1 d . .
H32 H 0.1356 1.0851 0.4948 0.025 Uiso 1 1 calc R U
C33 C 0.1909(5) 1.0335(4) 0.3827(4) 0.0175(13) Uani 1 1 d . .
C34 C 0.2532(5) 0.9721(5) 0.4222(4) 0.0205(14) Uani 1 1 d . .
C35 C 0.2758(5) 0.9666(5) 0.5165(4) 0.0236(15) Uani 1 1 d . .
H35 H 0.2485 1.0017 0.5607 0.028 Uiso 1 1 calc R U
C36 C 0.3386(5) 0.9093(5) 0.5453(4) 0.0297(16) Uani 1 1 d . .
H36 H 0.3535 0.9034 0.6097 0.036 Uiso 1 1 calc R U
C37 C 0.3799(5) 0.8606(5) 0.4800(4) 0.0309(16) Uani 1 1 d . .
H37 H 0.4255 0.8230 0.4985 0.037 Uiso 1 1 calc R U
C38 C 0.3532(5) 0.8681(5) 0.3869(4) 0.0251(15) Uani 1 1 d . .
H38 H 0.3801 0.8332 0.3421 0.030 Uiso 1 1 calc R U
C39 C 0.0287(5) 1.2022(5) 0.4276(4) 0.0202(14) Uani 1 1 d . .
C40 C 0.0327(5) 1.2255(5) 0.5215(4) 0.0237(15) Uani 1 1 d . .
H40 H 0.0714 1.2004 0.5671 0.028 Uiso 1 1 calc R U
C41 C -0.0266(5) 1.2903(5) 0.5434(4) 0.0251(15) Uani 1 1 d . .
H41 H -0.0327 1.3123 0.6051 0.030 Uiso 1 1 calc R U
C42 C -0.0742(5) 1.3180(5) 0.4660(4) 0.0228(15) Uani 1 1 d . .
C43 C -0.1391(5) 1.3844(5) 0.4601(4) 0.0253(15) Uani 1 1 d . .
C44 C -0.1765(5) 1.4204(5) 0.3824(4) 0.0251(15) Uani 1 1 d . .
H44 H -0.1617 1.4061 0.3208 0.030 Uiso 1 1 calc R U
C45 C -0.2403(6) 1.4815(5) 0.4052(5) 0.0363(17) Uani 1 1 d . .
H45 H -0.2731 1.5127 0.3603 0.044 Uiso 1 1 calc R U
C46 C -0.2491(6) 1.4906(5) 0.4967(5) 0.0376(18) Uani 1 1 d . .
H46 H -0.2889 1.5287 0.5237 0.045 Uiso 1 1 calc R U
N1 N 0.1011(4) 0.8125(4) 0.2173(3) 0.0166(11) Uani 1 1 d . .
N2 N 0.3031(4) 0.8526(4) 0.1651(3) 0.0216(12) Uani 1 1 d . .
N3 N 0.4165(4) 1.0477(4) 0.2142(3) 0.0225(12) Uani 1 1 d . .
N4 N 0.2000(4) 1.0036(4) 0.1185(3) 0.0201(11) Uani 1 1 d . .
N5 N 0.1919(4) 1.0321(4) 0.2889(3) 0.0165(11) Uani 1 1 d . .
N6 N 0.2911(4) 0.9221(4) 0.3568(3) 0.0218(12) Uani 1 1 d . .
F1 F 0.7824(4) 0.8488(4) 0.3464(3) 0.0650(14) Uani 1 1 d . U
F2 F 0.6997(3) 0.7993(3) 0.1993(2) 0.0398(10) Uani 1 1 d . U
F3 F 0.7519(5) 0.9691(4) 0.2604(3) 0.0734(15) Uani 1 1 d . U
F4 F 0.5988(4) 0.8332(4) 0.3114(3) 0.0758(16) Uani 1 1 d . U
F5 F 0.0233(3) 0.2990(3) 0.1610(3) 0.0469(11) Uani 1 1 d . U
F6 F -0.1116(5) 0.2458(4) 0.0423(3) 0.0864(18) Uani 1 1 d . U
F7 F 0.0391(3) 0.4141(3) 0.0493(2) 0.0390(10) Uani 1 1 d . U
F8 F -0.1041(4) 0.3727(3) 0.1486(4) 0.0697(15) Uani 1 1 d . U
S1 S 0.53398(14) 0.68330(14) -0.04493(11) 0.0308(4) Uani 1 1 d . .
S2 S 0.71156(16) 0.62030(16) -0.16916(15) 0.0523(6) Uani 1 1 d . .
S3 S -0.04841(15) 1.26247(13) 0.36619(10) 0.0269(4) Uani 1 1 d . .
S4 S -0.18140(16) 1.42639(15) 0.55929(12) 0.0370(5) Uani 1 1 d . .
Fe1 Fe 0.25135(7) 0.94536(7) 0.22714(5) 0.0195(3) Uani 1 1 d . .
B1 B 0.7073(8) 0.8611(7) 0.2788(5) 0.036(2) Uani 1 1 d . .
B2 B -0.0390(7) 0.3326(6) 0.0981(5) 0.0270(18) Uani 1 1 d . .

loop_
_atom_site_aniso_label
_atom_site_aniso_U_11
_atom_site_aniso_U_22
_atom_site_aniso_U_33
_atom_site_aniso_U_23
_atom_site_aniso_U_13
_atom_site_aniso_U_12
C1 0.020(3) 0.018(3) 0.015(3) -0.001(2) 0.005(2) 0.008(3)
C2 0.018(3) 0.024(4) 0.011(3) -0.002(2) 0.001(2) 0.007(3)
C3 0.020(4) 0.023(3) 0.015(3) -0.004(3) -0.002(3) 0.005(3)
C4 0.027(4) 0.019(4) 0.021(3) -0.003(3) 0.002(3) 0.012(3)
C5 0.021(3) 0.025(4) 0.013(3) -0.002(3) 0.001(2) 0.008(3)
C6 0.021(4) 0.028(4) 0.021(3) 0.000(3) 0.002(3) 0.011(3)
C7 0.026(4) 0.036(4) 0.022(3) -0.005(3) 0.002(3) 0.015(3)
C8 0.023(4) 0.037(4) 0.023(3) -0.001(3) 0.003(3) 0.018(3)
C9 0.017(4) 0.038(4) 0.025(3) 0.000(3) 0.007(3) 0.011(3)
C10 0.017(4) 0.034(4) 0.021(3) 0.005(3) 0.005(3) 0.012(3)
C11 0.014(3) 0.029(4) 0.022(3) 0.004(3) 0.006(3) 0.005(3)
C12 0.025(4) 0.055(5) 0.025(4) 0.003(3) 0.006(3) 0.016(4)
C13 0.018(4) 0.033(4) 0.040(4) 0.006(3) 0.007(3) -0.007(3)
C14 0.027(4) 0.031(4) 0.046(4) 0.005(3) -0.001(3) -0.002(4)
C15 0.021(4) 0.028(4) 0.034(4) 0.001(3) -0.001(3) 0.000(3)
C16 0.016(4) 0.046(4) 0.025(3) -0.005(3) -0.002(3) 0.017(3)
C17 0.017(4) 0.052(5) 0.034(4) -0.011(3) 0.002(3) 0.014(4)
C18 0.017(4) 0.046(5) 0.035(4) -0.019(3) -0.006(3) 0.012(3)
C19 0.023(4) 0.040(4) 0.021(3) -0.008(3) -0.004(3) 0.017(3)
C20 0.021(4) 0.037(4) 0.030(3) -0.011(3) 0.003(3) 0.015(3)
C21 0.038(4) 0.042(5) 0.040(4) -0.011(4) 0.010(3) 0.016(4)
C22 0.041(5) 0.046(5) 0.060(5) -0.018(4) 0.017(4) 0.020(4)
C23 0.030(5) 0.053(5) 0.061(5) -0.023(4) 0.018(4) 0.012(4)
C24 0.018(3) 0.024(4) 0.018(3) -0.001(3) 0.003(3) 0.003(3)
C25 0.019(4) 0.036(4) 0.018(3) -0.003(3) 0.003(3) 0.006(3)
C26 0.025(4) 0.034(4) 0.018(3) 0.002(3) 0.000(3) 0.004(3)
C27 0.023(4) 0.025(4) 0.017(3) -0.004(3) 0.001(3) 0.009(3)
C28 0.015(3) 0.022(4) 0.016(3) -0.001(3) 0.002(2) 0.002(3)
C29 0.017(3) 0.015(3) 0.021(3) -0.002(3) 0.003(3) 0.002(3)
C30 0.025(4) 0.014(3) 0.012(3) 0.001(2) 0.000(2) 0.007(3)
C31 0.021(3) 0.019(3) 0.019(3) -0.002(3) 0.001(3) 0.005(3)
C32 0.020(3) 0.021(3) 0.016(3) -0.001(3) 0.002(3) 0.004(3)
C33 0.019(3) 0.011(3) 0.014(3) -0.003(2) -0.002(2) -0.001(3)
C34 0.014(3) 0.016(3) 0.025(3) -0.004(3) 0.003(3) 0.000(3)
C35 0.024(4) 0.027(4) 0.019(3) -0.007(3) -0.003(3) 0.010(3)
C36 0.025(4) 0.033(4) 0.025(3) -0.002(3) -0.003(3) 0.007(3)
C37 0.021(4) 0.035(4) 0.038(4) 0.003(3) -0.002(3) 0.013(3)
C38 0.019(4) 0.023(4) 0.033(4) -0.002(3) 0.002(3) 0.010(3)
C39 0.024(4) 0.020(3) 0.017(3) 0.001(3) 0.005(3) 0.010(3)
C40 0.028(4) 0.028(4) 0.016(3) -0.002(3) 0.003(3) 0.013(3)
C41 0.029(4) 0.029(4) 0.018(3) -0.004(3) 0.004(3) 0.013(3)
C42 0.025(4) 0.020(3) 0.019(3) -0.002(3) 0.006(3) 0.006(3)
C43 0.023(4) 0.021(4) 0.025(3) -0.004(3) 0.004(3) 0.003(3)
C44 0.030(4) 0.028(4) 0.020(3) -0.004(3) 0.001(3) 0.015(3)
C45 0.032(4) 0.037(4) 0.041(4) 0.003(3) -0.001(3) 0.017(4)
C46 0.033(4) 0.032(4) 0.055(5) -0.006(3) 0.006(3) 0.021(4)
N1 0.015(3) 0.024(3) 0.011(2) -0.003(2) 0.0016(19) 0.008(2)
N2 0.018(3) 0.026(3) 0.020(3) 0.001(2) 0.005(2) 0.008(2)
N3 0.019(3) 0.024(3) 0.021(3) 0.004(2) 0.001(2) 0.005(2)
N4 0.017(3) 0.022(3) 0.017(2) 0.000(2) 0.004(2) 0.004(2)
N5 0.013(3) 0.016(3) 0.017(2) 0.002(2) 0.000(2) 0.002(2)
N6 0.014(3) 0.021(3) 0.025(3) 0.000(2) 0.005(2) 0.002(2)
F1 0.084(3) 0.116(4) 0.027(2) -0.018(2) -0.019(2) 0.078(3)
F2 0.048(3) 0.052(3) 0.0238(19) -0.0097(18) 0.0038(17) 0.026(2)
F3 0.129(5) 0.064(3) 0.038(3) -0.006(2) 0.008(3) 0.052(3)
F4 0.052(3) 0.120(4) 0.059(3) -0.032(3) 0.006(2) 0.042(3)
F5 0.047(3) 0.064(3) 0.038(2) 0.021(2) 0.0047(19) 0.030(2)
F6 0.111(4) 0.044(3) 0.069(3) -0.015(2) -0.047(3) 0.006(3)
F7 0.053(3) 0.036(2) 0.030(2) 0.0030(17) 0.0094(18) 0.020(2)
F8 0.047(3) 0.027(2) 0.145(5) 0.017(3) 0.051(3) 0.019(2)
S1 0.0263(10) 0.0367(10) 0.0330(9) -0.0053(8) 0.0088(7) 0.0163(8)
S2 0.0289(11) 0.0510(13) 0.0693(14) -0.0295(11) 0.0130(10) 0.0104(10)
S3 0.0395(11) 0.0318(10) 0.0168(8) -0.0030(7) 0.0004(7) 0.0229(9)
S4 0.0431(11) 0.0417(11) 0.0320(9) -0.0078(8) 0.0095(8) 0.0234(9)
Fe1 0.0167(5) 0.0210(5) 0.0178(4) -0.0028(4) 0.0037(3) 0.0049(4)
B1 0.042(5) 0.038(5) 0.023(4) -0.009(4) -0.001(4) 0.014(4)
B2 0.028(5) 0.022(4) 0.031(4) 0.001(3) 0.001(3) 0.011(4)

loop_
_atom_type_symbol
_atom_type_description
_atom_type_scat_dispersion_real
_atom_type_scat_dispersion_imag
_atom_type_scat_source
C C 0.0033 0.0016 'International Tables Vol C Tables 4.2.6.8 and 6.1.1.4'
H H 0.0000 0.0000 'International Tables Vol C Tables 4.2.6.8 and 6.1.1.4'
N N 0.0061 0.0033 'International Tables Vol C Tables 4.2.6.8 and 6.1.1.4'
F F 0.0171 0.0103 'International Tables Vol C Tables 4.2.6.8 and 6.1.1.4'
S S 0.1246 0.1234 'International Tables Vol C Tables 4.2.6.8 and 6.1.1.4'
Fe Fe 0.3463 0.8444 'International Tables Vol C Tables 4.2.6.8 and 6.1.1.4'
B B 0.0013 0.0007 'International Tables Vol C Tables 4.2.6.8 and 6.1.1.4'

loop_
_geom_angle_atom_site_label_1
_geom_angle_atom_site_label_2
_geom_angle_atom_site_label_3
_geom_angle
N1 C1 C2 123.1(5)
N1 C1 H1 118.4
C2 C1 H1 118.4
C3 C2 C1 118.5(5)
C3 C2 H2 120.7
C1 C2 H2 120.7
C4 C3 C2 119.4(5)
C4 C3 H3 120.3
C2 C3 H3 120.3
C5 C4 C3 118.6(5)
C5 C4 H4 120.7
C3 C4 H4 120.7
N1 C5 C4 122.8(5)
N1 C5 C6 113.5(5)
C4 C5 C6 123.7(5)
N2 C6 C7 121.4(5)
N2 C6 C5 111.6(5)
C7 C6 C5 126.9(6)
C6 C7 C8 120.0(6)
C6 C7 H7 120.0
C8 C7 H7 120.0
C9 C8 C7 117.1(5)
C9 C8 C16 124.7(5)
C7 C8 C16 118.2(6)
C10 C9 C8 120.5(5)
C10 C9 H9 119.8
C8 C9 H9 119.8
N2 C10 C9 120.7(6)
N2 C10 C11 109.8(5)
C9 C10 C11 129.4(5)
N3 C11 C12 121.0(6)
N3 C11 C10 114.3(5)
C12 C11 C10 124.7(5)
C13 C12 C11 119.2(6)
C13 C12 H12 120.4
C11 C12 H12 120.4
C14 C13 C12 119.4(6)
C14 C13 H13 120.3
C12 C13 H13 120.3
C13 C14 C15 118.9(6)
C13 C14 H14 120.5
C15 C14 H14 120.5
N3 C15 C14 122.2(6)
N3 C15 H15 118.9
C14 C15 H15 118.9
C17 C16 C8 128.4(6)
C17 C16 S1 109.8(5)
C8 C16 S1 121.8(5)
C16 C17 C18 114.4(6)
C16 C17 H17 122.8
C18 C17 H17 122.8
C19 C18 C17 113.7(6)
C19 C18 H18 123.1
C17 C18 H18 123.1
C18 C19 C20 127.0(6)
C18 C19 S1 110.3(4)
C20 C19 S1 122.7(5)
C21 C20 C19 126.5(6)
C21 C20 S2 111.0(5)
C19 C20 S2 122.4(5)
C20 C21 C22 111.4(6)
C20 C21 H21 124.3
C22 C21 H21 124.3
C23 C22 C21 113.2(6)
C23 C22 H22 123.4
C21 C22 H22 123.4
C22 C23 S2 111.7(5)
C22 C23 H23 124.1
S2 C23 H23 124.1
N4 C24 C25 123.3(6)
N4 C24 H24 118.3
C25 C24 H24 118.3
C24 C25 C26 118.9(5)
C24 C25 H25 120.5
C26 C25 H25 120.5
C25 C26 C27 118.9(6)
C25 C26 H26 120.6
C27 C26 H26 120.6
C28 C27 C26 119.6(6)
C28 C27 H27 120.2
C26 C27 H27 120.2
C27 C28 N4 121.9(5)
C27 C28 C29 125.0(5)
N4 C28 C29 113.0(5)
N5 C29 C30 121.5(5)
N5 C29 C28 110.8(5)
C30 C29 C28 127.7(6)
C29 C30 C31 120.3(5)
C29 C30 H30 119.8
C31 C30 H30 119.8
C32 C31 C30 117.1(5)
C32 C31 C39 121.1(5)
C30 C31 C39 121.7(5)
C33 C32 C31 120.1(5)
C33 C32 H32 119.9
C31 C32 H32 119.9
N5 C33 C32 121.3(5)
N5 C33 C34 110.8(5)
C32 C33 C34 127.9(5)
N6 C34 C35 121.8(5)
N6 C34 C33 113.8(5)
C35 C34 C33 124.3(5)
C36 C35 C34 119.1(5)
C36 C35 H35 120.5
C34 C35 H35 120.5
C35 C36 C37 119.6(6)
C35 C36 H36 120.2
C37 C36 H36 120.2
C36 C37 C38 118.5(6)
C36 C37 H37 120.8
C38 C37 H37 120.8
N6 C38 C37 123.2(6)
N6 C38 H38 118.4
C37 C38 H38 118.4
C40 C39 C31 128.9(6)
C40 C39 S3 110.1(4)
C31 C39 S3 121.0(4)
C39 C40 C41 113.5(6)
C39 C40 H40 123.3
C41 C40 H40 123.3
C42 C41 C40 112.8(5)
C42 C41 H41 123.6
C40 C41 H41 123.6
C41 C42 C43 129.0(5)
C41 C42 S3 111.1(4)
C43 C42 S3 119.9(4)
C44 C43 C42 128.6(5)
C44 C43 S4 111.1(5)
C42 C43 S4 120.3(5)
C43 C44 C45 111.8(5)
C43 C44 H44 124.1
C45 C44 H44 124.1
C46 C45 C44 112.9(6)
C46 C45 H45 123.6
C44 C45 H45 123.6
C45 C46 S4 112.7(5)
C45 C46 H46 123.7
S4 C46 H46 123.7
C1 N1 C5 117.5(5)
C1 N1 Fe1 128.5(4)
C5 N1 Fe1 114.0(4)
C6 N2 C10 120.2(5)
C6 N2 Fe1 119.1(4)
C10 N2 Fe1 120.6(4)
C15 N3 C11 119.3(5)
C15 N3 Fe1 125.9(4)
C11 N3 Fe1 114.8(4)
C24 N4 C28 117.3(5)
C24 N4 Fe1 127.8(4)
C28 N4 Fe1 114.9(4)
C29 N5 C33 119.6(5)
C29 N5 Fe1 120.3(4)
C33 N5 Fe1 119.8(4)
C38 N6 C34 117.7(5)
C38 N6 Fe1 128.1(4)
C34 N6 Fe1 114.1(4)
C19 S1 C16 91.8(3)
C23 S2 C20 92.6(3)
C42 S3 C39 92.5(3)
C46 S4 C43 91.6(3)
N5 Fe1 N2 177.0(2)
N5 Fe1 N4 80.75(19)
N2 Fe1 N4 99.2(2)
N5 Fe1 N3 102.5(2)
N2 Fe1 N3 80.5(2)
N4 Fe1 N3 89.86(19)
N5 Fe1 N6 81.1(2)
N2 Fe1 N6 99.0(2)
N4 Fe1 N6 161.6(2)
N3 Fe1 N6 91.17(19)
N5 Fe1 N1 95.47(19)
N2 Fe1 N1 81.58(19)
N4 Fe1 N1 91.87(19)
N3 Fe1 N1 162.03(19)
N6 Fe1 N1 92.77(18)
F4 B1 F2 111.1(6)
F4 B1 F3 107.7(7)
F2 B1 F3 110.2(6)
F4 B1 F1 109.8(6)
F2 B1 F1 110.0(6)
F3 B1 F1 107.9(6)
F6 B2 F5 108.1(6)
F6 B2 F7 112.5(6)
F5 B2 F7 109.1(6)
F6 B2 F8 110.3(6)
F5 B2 F8 107.1(6)
F7 B2 F8 109.4(5)

loop_
_geom_bond_atom_site_label_1
_geom_bond_atom_site_label_2
_geom_bond_distance
C1 N1 1.324(7)
C1 C2 1.386(8)
C1 H1 0.9500
C2 C3 1.380(8)
C2 H2 0.9500
C3 C4 1.378(8)
C3 H3 0.9500
C4 C5 1.373(8)
C4 H4 0.9500
C5 N1 1.363(7)
C5 C6 1.480(8)
C6 N2 1.354(7)
C6 C7 1.373(8)
C7 C8 1.411(8)
C7 H7 0.9500
C8 C9 1.410(8)
C8 C16 1.450(8)
C9 C10 1.375(8)
C9 H9 0.9500
C10 N2 1.356(7)
C10 C11 1.476(8)
C11 N3 1.349(7)
C11 C12 1.400(8)
C12 C13 1.384(9)
C12 H12 0.9500
C13 C14 1.378(9)
C13 H13 0.9500
C14 C15 1.385(9)
C14 H14 0.9500
C15 N3 1.344(8)
C15 H15 0.9500
C16 C17 1.358(9)
C16 S1 1.749(6)
C17 C18 1.387(8)
C17 H17 0.9500
C18 C19 1.370(8)
C18 H18 0.9500
C19 C20 1.450(8)
C19 S1 1.729(6)
C20 C21 1.377(9)
C20 S2 1.720(6)
C21 C22 1.426(9)
C21 H21 0.9500
C22 C23 1.361(10)
C22 H22 0.9500
C23 S2 1.687(7)
C23 H23 0.9500
C24 N4 1.350(7)
C24 C25 1.371(8)
C24 H24 0.9500
C25 C26 1.379(9)
C25 H25 0.9500
C26 C27 1.391(8)
C26 H26 0.9500
C27 C28 1.371(8)
C27 H27 0.9500
C28 N4 1.371(7)
C28 C29 1.475(7)
C29 N5 1.354(7)
C29 C30 1.361(8)
C30 C31 1.409(7)
C30 H30 0.9500
C31 C32 1.403(8)
C31 C39 1.442(8)
C32 C33 1.370(8)
C32 H32 0.9500
C33 N5 1.356(7)
C33 C34 1.472(8)
C34 N6 1.369(7)
C34 C35 1.386(8)
C35 C36 1.381(8)
C35 H35 0.9500
C36 C37 1.383(8)
C36 H36 0.9500
C37 C38 1.383(8)
C37 H37 0.9500
C38 N6 1.343(7)
C38 H38 0.9500
C39 C40 1.377(7)
C39 S3 1.736(6)
C40 C41 1.416(8)
C40 H40 0.9500
C41 C42 1.375(8)
C41 H41 0.9500
C42 C43 1.452(9)
C42 S3 1.719(6)
C43 C44 1.374(8)
C43 S4 1.721(6)
C44 C45 1.423(9)
C44 H44 0.9500
C45 C46 1.339(9)
C45 H45 0.9500
C46 S4 1.701(7)
C46 H46 0.9500
N1 Fe1 1.985(5)
N2 Fe1 1.878(5)
N3 Fe1 1.976(5)
N4 Fe1 1.974(5)
N5 Fe1 1.875(5)
N6 Fe1 1.980(5)
F1 B1 1.381(9)
F2 B1 1.379(8)
F3 B1 1.380(9)
F4 B1 1.367(9)
F5 B2 1.376(8)
F6 B2 1.354(8)
F7 B2 1.380(8)
F8 B2 1.386(8)

loop_
_geom_torsion_atom_site_label_1
_geom_torsion_atom_site_label_2
_geom_torsion_atom_site_label_3
_geom_torsion_atom_site_label_4
_geom_torsion
N1 C1 C2 C3 -0.3(8)
C1 C2 C3 C4 -2.0(8)
C2 C3 C4 C5 1.5(8)
C3 C4 C5 N1 1.3(9)
C3 C4 C5 C6 -175.8(5)
N1 C5 C6 N2 4.3(7)
C4 C5 C6 N2 -178.3(5)
N1 C5 C6 C7 -172.1(6)
C4 C5 C6 C7 5.3(10)
N2 C6 C7 C8 -0.4(9)
C5 C6 C7 C8 175.7(6)
C6 C7 C8 C9 2.3(9)
C6 C7 C8 C16 -175.3(6)
C7 C8 C9 C10 -1.6(9)
C16 C8 C9 C10 175.8(6)
C8 C9 C10 N2 -0.9(9)
C8 C9 C10 C11 -177.2(6)
N2 C10 C11 N3 -1.4(7)
C9 C10 C11 N3 175.2(6)
N2 C10 C11 C12 179.0(6)
C9 C10 C11 C12 -4.4(10)
N3 C11 C12 C13 0.2(9)
C10 C11 C12 C13 179.7(6)
C11 C12 C13 C14 -0.7(10)
C12 C13 C14 C15 0.6(10)
C13 C14 C15 N3 0.1(10)
C9 C8 C16 C17 -175.7(7)
C7 C8 C16 C17 1.7(10)
C9 C8 C16 S1 2.3(9)
C7 C8 C16 S1 179.7(5)
C8 C16 C17 C18 178.3(6)
S1 C16 C17 C18 0.0(8)
C16 C17 C18 C19 -0.8(9)
C17 C18 C19 C20 178.8(6)
C17 C18 C19 S1 1.3(7)
C18 C19 C20 C21 2.1(11)
S1 C19 C20 C21 179.3(6)
C18 C19 C20 S2 -174.3(6)
S1 C19 C20 S2 2.9(8)
C19 C20 C21 C22 -177.5(6)
S2 C20 C21 C22 -0.8(8)
C20 C21 C22 C23 0.1(10)
C21 C22 C23 S2 0.6(9)
N4 C24 C25 C26 -1.2(9)
C24 C25 C26 C27 -1.5(9)
C25 C26 C27 C28 2.0(9)
C26 C27 C28 N4 0.2(8)
C26 C27 C28 C29 177.0(5)
C27 C28 C29 N5 -172.4(5)
N4 C28 C29 N5 4.7(7)
C27 C28 C29 C30 8.3(9)
N4 C28 C29 C30 -174.6(5)
N5 C29 C30 C31 -0.7(8)
C28 C29 C30 C31 178.6(5)
C29 C30 C31 C32 0.2(8)
C29 C30 C31 C39 178.4(5)
C30 C31 C32 C33 0.7(8)
C39 C31 C32 C33 -177.5(5)
C31 C32 C33 N5 -1.3(8)
C31 C32 C33 C34 179.2(5)
N5 C33 C34 N6 -3.9(7)
C32 C33 C34 N6 175.7(5)
N5 C33 C34 C35 174.2(5)
C32 C33 C34 C35 -6.2(9)
N6 C34 C35 C36 0.2(9)
C33 C34 C35 C36 -177.8(5)
C34 C35 C36 C37 1.4(9)
C35 C36 C37 C38 -2.1(9)
C36 C37 C38 N6 1.4(9)
C32 C31 C39 C40 8.4(10)
C30 C31 C39 C40 -169.8(6)
C32 C31 C39 S3 -174.8(4)
C30 C31 C39 S3 7.0(8)
C31 C39 C40 C41 177.5(6)
S3 C39 C40 C41 0.5(7)
C39 C40 C41 C42 -1.0(8)
C40 C41 C42 C43 -178.9(6)
C40 C41 C42 S3 1.0(7)
C41 C42 C43 C44 173.0(6)
S3 C42 C43 C44 -6.9(9)
C41 C42 C43 S4 -8.2(9)
S3 C42 C43 S4 171.9(3)
C42 C43 C44 C45 178.5(6)
S4 C43 C44 C45 -0.4(7)
C43 C44 C45 C46 0.2(8)
C44 C45 C46 S4 0.1(8)
C2 C1 N1 C5 3.0(8)
C2 C1 N1 Fe1 -178.4(4)
C4 C5 N1 C1 -3.5(8)
C6 C5 N1 C1 173.8(5)
C4 C5 N1 Fe1 177.7(4)
C6 C5 N1 Fe1 -4.9(6)
C7 C6 N2 C10 -2.3(8)
C5 C6 N2 C10 -178.9(5)
C7 C6 N2 Fe1 174.9(4)
C5 C6 N2 Fe1 -1.7(6)
C9 C10 N2 C6 2.9(8)
C11 C10 N2 C6 179.9(5)
C9 C10 N2 Fe1 -174.2(4)
C11 C10 N2 Fe1 2.8(6)
C14 C15 N3 C11 -0.7(9)
C14 C15 N3 Fe1 -179.3(5)
C12 C11 N3 C15 0.5(8)
C10 C11 N3 C15 -179.1(5)
C12 C11 N3 Fe1 179.3(5)
C10 C11 N3 Fe1 -0.3(6)
C25 C24 N4 C28 3.3(8)
C25 C24 N4 Fe1 -174.3(4)
C27 C28 N4 C24 -2.7(8)
C29 C28 N4 C24 -179.9(5)
C27 C28 N4 Fe1 175.2(4)
C29 C28 N4 Fe1 -2.0(6)
C30 C29 N5 C33 0.1(8)
C28 C29 N5 C33 -179.3(5)
C30 C29 N5 Fe1 173.7(4)
C28 C29 N5 Fe1 -5.7(6)
C32 C33 N5 C29 0.9(8)
C34 C33 N5 C29 -179.6(5)
C32 C33 N5 Fe1 -172.8(4)
C34 C33 N5 Fe1 6.8(6)
C37 C38 N6 C34 0.1(8)
C37 C38 N6 Fe1 177.3(4)
C35 C34 N6 C38 -0.9(8)
C33 C34 N6 C38 177.2(5)
C35 C34 N6 Fe1 -178.5(4)
C33 C34 N6 Fe1 -0.3(6)
C18 C19 S1 C16 -1.0(5)
C20 C19 S1 C16 -178.7(5)
C17 C16 S1 C19 0.6(5)
C8 C16 S1 C19 -177.8(5)
C22 C23 S2 C20 -0.9(7)
C21 C20 S2 C23 1.0(6)
C19 C20 S2 C23 177.9(6)
C41 C42 S3 C39 -0.6(5)
C43 C42 S3 C39 179.3(5)
C40 C39 S3 C42 0.1(5)
C31 C39 S3 C42 -177.2(5)
C45 C46 S4 C43 -0.2(6)
C44 C43 S4 C46 0.3(5)
C42 C43 S4 C46 -178.6(5)
C29 N5 Fe1 N4 3.7(4)
C33 N5 Fe1 N4 177.3(4)
C29 N5 Fe1 N3 91.5(4)
C33 N5 Fe1 N3 -94.9(4)
C29 N5 Fe1 N6 -179.2(4)
C33 N5 Fe1 N6 -5.7(4)
C29 N5 Fe1 N1 -87.3(4)
C33 N5 Fe1 N1 86.3(4)
C6 N2 Fe1 N4 -91.2(4)
C10 N2 Fe1 N4 85.9(5)
C6 N2 Fe1 N3 -179.5(4)
C10 N2 Fe1 N3 -2.4(4)
C6 N2 Fe1 N6 90.8(4)
C10 N2 Fe1 N6 -92.1(4)
C6 N2 Fe1 N1 -0.7(4)
C10 N2 Fe1 N1 176.5(5)
